data_7020158
loop_
_publ_author_name
'Sartzi, Harikleia'
'Stoumpos, Constantinos C.'
'Giouli, Maria'
'Verginadis, Ioannis I.'
'Karkabounas, Spyridon Ch'
'Cunha-Silva, Lu\'is'
'Escuer, Albert'
'Perlepes, Spyros P.'

_publ_section_title
;
 The &quot;periodic table&quot; of di-2-pyridyl ketone: vanadium
 complexes.
;
_journal_issue 39
_journal_name_full 'Dalton transactions (Cambridge, England : 2003)'
_journal_page_first 11984
_journal_page_last 11988
_journal_paper_doi 10.1039/c2dt30710c
_journal_volume 41
_journal_year 2012
_chemical_formula_moiety 'C26 H28 N4 O14 V4'
_chemical_formula_sum 'C26 H28 N4 O14 V4'
_chemical_formula_weight 824.28
_chemical_name_systematic
;
?
;
_space_group_IT_number 14
_symmetry_cell_setting monoclinic
_symmetry_space_group_name_Hall '-P 2yn'
_symmetry_space_group_name_H-M 'P 1 21/n 1'
_atom_sites_solution_hydrogens geom
_atom_sites_solution_primary direct
_atom_sites_solution_secondary difmap
_audit_creation_date '23 May 2012'
_audit_creation_method 'SHELXL-97, manual editing plus enCIFer'
_cell_angle_alpha 90.00
_cell_angle_beta 98.249(19)
_cell_angle_gamma 90.00
_cell_formula_units_Z 2
_cell_length_a 9.398(3)
_cell_length_b 13.147(4)
_cell_length_c 12.736(4)
_cell_measurement_reflns_used 5184
_cell_measurement_temperature 293(2)
_cell_measurement_theta_max 23.80
_cell_measurement_theta_min 2.24
_cell_volume 1557.3(8)
_computing_cell_refinement 'APEX2 '
_computing_data_collection 'APEX2 (Bruker, 2006)'
_computing_data_reduction 'SAINT+ (Bruker, 1997-2005)'
_computing_molecular_graphics 'SHELXTL '
_computing_publication_material 'SHELXTL '
_computing_structure_refinement 'SHELXTL '
_computing_structure_solution 'SHELXTL (Bruker 2001)'
_diffrn_ambient_temperature 293(2)
_diffrn_measured_fraction_theta_full 0.997
_diffrn_measured_fraction_theta_max 0.997
_diffrn_measurement_device_type 'Bruker X8 Kappa CCD APEX II'
_diffrn_measurement_method 'omega/phi scans'
_diffrn_radiation_monochromator graphite
_diffrn_radiation_source 'fine-focus sealed tube'
_diffrn_radiation_type MoK\a
_diffrn_radiation_wavelength 0.71073
_diffrn_reflns_av_R_equivalents 0.0582
_diffrn_reflns_av_sigmaI/netI 0.0346
_diffrn_reflns_limit_h_max 11
_diffrn_reflns_limit_h_min -11
_diffrn_reflns_limit_k_max 15
_diffrn_reflns_limit_k_min -15
_diffrn_reflns_limit_l_max 15
_diffrn_reflns_limit_l_min -14
_diffrn_reflns_number 25847
_diffrn_reflns_theta_full 25.03
_diffrn_reflns_theta_max 25.03
_diffrn_reflns_theta_min 3.59
_exptl_absorpt_coefficient_mu 1.239
_exptl_absorpt_correction_T_max 0.9521
_exptl_absorpt_correction_T_min 0.6639
_exptl_absorpt_correction_type multi-scan
_exptl_absorpt_process_details
;
SADABS (Sheldrick, 1997)
;
_exptl_crystal_colour yellow
_exptl_crystal_density_diffrn 1.758
_exptl_crystal_density_method 'not measured'
_exptl_crystal_description needle
_exptl_crystal_F_000 832
_exptl_crystal_size_max 0.36
_exptl_crystal_size_mid 0.06
_exptl_crystal_size_min 0.04
_refine_diff_density_max 0.462
_refine_diff_density_min -0.367
_refine_diff_density_rms 0.060
_refine_ls_extinction_method none
_refine_ls_goodness_of_fit_ref 1.055
_refine_ls_hydrogen_treatment constr
_refine_ls_matrix_type full
_refine_ls_number_parameters 219
_refine_ls_number_reflns 2741
_refine_ls_number_restraints 0
_refine_ls_restrained_S_all 1.055
_refine_ls_R_factor_all 0.0636
_refine_ls_R_factor_gt 0.0423
_refine_ls_shift/su_max 0.001
_refine_ls_shift/su_mean 0.000
_refine_ls_structure_factor_coef Fsqd
_refine_ls_weighting_details 'calc w=1/[\s^2^(Fo^2^)+(0.0488P)^2^+1.2910P] where P=(Fo^2^+2Fc^2^)/3'
_refine_ls_weighting_scheme calc
_refine_ls_wR_factor_gt 0.1004
_refine_ls_wR_factor_ref 0.1107
_reflns_number_gt 2066
_reflns_number_total 2741
_reflns_threshold_expression >2sigma(I)
_cod_data_source_file c2dt30710c.txt
_cod_data_source_block HS201A
_cod_original_cell_volume 1557.2(9)
_cod_original_sg_symbol_H-M 'P 21/n'
_cod_database_code 7020158

loop_
_symmetry_equiv_pos_as_xyz
'x, y, z'
'-x+1/2, y+1/2, -z+1/2'
'-x, -y, -z'
'x-1/2, -y-1/2, z-1/2'

loop_
_atom_site_label
_atom_site_type_symbol
_atom_site_fract_x
_atom_site_fract_y
_atom_site_fract_z
_atom_site_U_iso_or_equiv
_atom_site_adp_type
_atom_site_occupancy
_atom_site_symmetry_multiplicity
_atom_site_calc_flag
_atom_site_refinement_flags
V1 V 0.21767(7) 0.98824(6) 0.75426(5) 0.0547(2) Uani 1 1 d .
V2 V -0.09546(6) 1.03349(5) 0.80829(5) 0.0439(2) Uani 1 1 d .
O1 O 0.1140(2) 0.97699(16) 0.87791(18) 0.0384(5) Uani 1 1 d .
O2 O 0.1620(2) 0.99361(16) 1.06326(18) 0.0376(5) Uani 1 1 d .
O5 O 0.0479(3) 1.0705(2) 0.71680(19) 0.0562(7) Uani 1 1 d .
O7 O -0.1353(3) 0.9158(2) 0.7491(2) 0.0583(7) Uani 1 1 d .
N2 N 0.0229(3) 0.84027(19) 1.0854(2) 0.0359(6) Uani 1 1 d .
O6 O -0.2148(3) 1.0996(2) 0.7400(2) 0.0647(8) Uani 1 1 d .
N1 N 0.3625(3) 0.9219(2) 0.8773(3) 0.0484(8) Uani 1 1 d .
C5 C 0.3185(3) 0.9001(2) 0.9714(3) 0.0389(8) Uani 1 1 d .
C11 C -0.0594(4) 0.7635(3) 1.1041(3) 0.0464(9) Uani 1 1 d .
H11 H -0.0993 0.7618 1.1668 0.056 Uiso 1 1 calc R
C9 C -0.0283(4) 0.6861(3) 0.9381(3) 0.0521(10) Uani 1 1 d .
H9 H -0.0452 0.6321 0.8908 0.063 Uiso 1 1 calc R
O4 O 0.3338(4) 1.0628(3) 0.7213(3) 0.1071(14) Uani 1 1 d .
O3 O 0.1935(4) 0.8980(3) 0.6692(3) 0.0949(12) Uani 1 1 d .
C10 C -0.0869(4) 0.6866(3) 1.0328(3) 0.0549(10) Uani 1 1 d .
H10 H -0.1460 0.6332 1.0474 0.066 Uiso 1 1 calc R
C4 C 0.4042(4) 0.8558(3) 1.0558(3) 0.0531(10) Uani 1 1 d .
H4 H 0.3688 0.8419 1.1188 0.064 Uiso 1 1 calc R
C2 C 0.5884(4) 0.8574(3) 0.9485(5) 0.0747(15) Uani 1 1 d .
H2 H 0.6829 0.8432 0.9395 0.090 Uiso 1 1 calc R
C1 C 0.4988(4) 0.9017(3) 0.8672(4) 0.0654(13) Uani 1 1 d .
H1 H 0.5333 0.9179 0.8044 0.079 Uiso 1 1 calc R
C6 C 0.1644(3) 0.9304(2) 0.9758(3) 0.0349(7) Uani 1 1 d .
C7 C 0.0757(3) 0.8404(2) 0.9915(2) 0.0333(7) Uani 1 1 d .
C8 C 0.0534(4) 0.7657(3) 0.9168(3) 0.0448(9) Uani 1 1 d .
H8 H 0.0927 0.7694 0.8539 0.054 Uiso 1 1 calc R
C3 C 0.5419(4) 0.8331(3) 1.0442(4) 0.0670(13) Uani 1 1 d .
H3 H 0.6033 0.8022 1.0986 0.080 Uiso 1 1 calc R
C12 C 0.0174(7) 1.1175(4) 0.6137(4) 0.0948(18) Uani 1 1 d .
H12A H 0.1017 1.1519 0.5976 0.142 Uiso 1 1 calc R
H12B H -0.0595 1.1656 0.6137 0.142 Uiso 1 1 calc R
H12C H -0.0105 1.0662 0.5611 0.142 Uiso 1 1 calc R
C13 C -0.2306(6) 0.8888(4) 0.6562(4) 0.0941(17) Uani 1 1 d .
H13A H -0.2941 0.9447 0.6352 0.141 Uiso 1 1 calc R
H13B H -0.2860 0.8304 0.6707 0.141 Uiso 1 1 calc R
H13C H -0.1761 0.8731 0.6001 0.141 Uiso 1 1 calc R

loop_
_atom_site_aniso_label
_atom_site_aniso_U_11
_atom_site_aniso_U_22
_atom_site_aniso_U_33
_atom_site_aniso_U_23
_atom_site_aniso_U_13
_atom_site_aniso_U_12
V1 0.0491(4) 0.0699(5) 0.0513(4) -0.0012(3) 0.0279(3) -0.0007(3)
V2 0.0426(4) 0.0503(4) 0.0391(4) -0.0017(3) 0.0065(3) 0.0096(3)
O1 0.0312(12) 0.0420(13) 0.0453(13) 0.0047(11) 0.0171(10) 0.0056(10)
O2 0.0308(11) 0.0380(12) 0.0454(13) -0.0043(11) 0.0107(10) 0.0008(9)
O5 0.0755(19) 0.0551(16) 0.0416(14) 0.0099(12) 0.0213(13) 0.0103(14)
O7 0.0549(16) 0.0566(16) 0.0626(17) -0.0181(14) 0.0056(13) -0.0012(13)
N2 0.0284(14) 0.0352(14) 0.0456(16) 0.0055(13) 0.0108(12) 0.0051(11)
O6 0.0623(18) 0.076(2) 0.0518(16) 0.0007(14) -0.0045(13) 0.0244(15)
N1 0.0334(16) 0.0415(16) 0.076(2) -0.0038(16) 0.0275(15) -0.0014(13)
C5 0.0272(17) 0.0302(17) 0.061(2) -0.0087(17) 0.0120(16) -0.0010(13)
C11 0.0387(19) 0.052(2) 0.052(2) 0.0097(19) 0.0194(17) 0.0051(17)
C9 0.044(2) 0.048(2) 0.064(3) -0.009(2) 0.0072(19) -0.0107(17)
O4 0.072(2) 0.142(3) 0.111(3) 0.060(3) 0.028(2) -0.025(2)
O3 0.086(2) 0.118(3) 0.083(2) -0.047(2) 0.0196(19) 0.029(2)
C10 0.040(2) 0.051(2) 0.076(3) 0.004(2) 0.0145(19) -0.0107(17)
C4 0.037(2) 0.048(2) 0.075(3) -0.002(2) 0.0076(19) 0.0049(17)
C2 0.028(2) 0.055(3) 0.145(5) -0.019(3) 0.026(3) -0.0026(19)
C1 0.041(2) 0.055(2) 0.109(4) -0.007(3) 0.041(2) -0.0013(19)
C6 0.0268(16) 0.0374(18) 0.0418(19) -0.0020(16) 0.0095(14) 0.0031(13)
C7 0.0249(16) 0.0346(17) 0.0413(19) 0.0021(15) 0.0074(14) 0.0043(13)
C8 0.041(2) 0.047(2) 0.047(2) -0.0032(18) 0.0097(16) -0.0033(16)
C3 0.036(2) 0.053(2) 0.108(4) -0.012(3) -0.001(2) 0.0087(18)
C12 0.140(5) 0.090(4) 0.061(3) 0.028(3) 0.037(3) 0.017(4)
C13 0.083(4) 0.097(4) 0.099(4) -0.045(3) 0.002(3) -0.019(3)

loop_
_atom_type_symbol
_atom_type_description
_atom_type_scat_dispersion_real
_atom_type_scat_dispersion_imag
_atom_type_scat_source
C C 0.0033 0.0016 'International Tables Vol C Tables 4.2.6.8 and 6.1.1.4'
H H 0.0000 0.0000 'International Tables Vol C Tables 4.2.6.8 and 6.1.1.4'
N N 0.0061 0.0033 'International Tables Vol C Tables 4.2.6.8 and 6.1.1.4'
O O 0.0106 0.0060 'International Tables Vol C Tables 4.2.6.8 and 6.1.1.4'
V V 0.3005 0.5294 'International Tables Vol C Tables 4.2.6.8 and 6.1.1.4'

loop_
_geom_angle_atom_site_label_1
_geom_angle_atom_site_label_2
_geom_angle_atom_site_label_3
_geom_angle
_geom_angle_site_symmetry_1
_geom_angle_site_symmetry_3
O4 V1 O3 108.6(2) . .
O4 V1 O5 99.53(17) . .
O3 V1 O5 102.47(15) . .
O4 V1 O1 134.65(18) . .
O3 V1 O1 116.51(16) . .
O5 V1 O1 75.75(10) . .
O4 V1 N1 93.28(16) . .
O3 V1 N1 102.15(16) . .
O5 V1 N1 146.84(11) . .
O1 V1 N1 73.52(10) . .
O6 V2 O7 99.18(15) . .
O6 V2 O2 106.67(13) . 3_577
O7 V2 O2 97.56(12) . 3_577
O6 V2 O5 91.75(13) . .
O7 V2 O5 94.98(12) . .
O2 V2 O5 155.64(11) 3_577 .
O6 V2 O1 160.90(13) . .
O7 V2 O1 89.91(11) . .
O2 V2 O1 88.56(9) 3_577 .
O5 V2 O1 70.62(10) . .
O6 V2 N2 93.29(13) . 3_577
O7 V2 N2 166.41(12) . 3_577
O2 V2 N2 73.52(10) 3_577 3_577
O5 V2 N2 89.99(11) . 3_577
O1 V2 N2 79.80(9) . 3_577
C6 O1 V1 126.64(18) . .
C6 O1 V2 132.90(17) . .
V1 O1 V2 99.85(10) . .
C6 O2 V2 129.23(19) . 3_577
C12 O5 V1 121.0(3) . .
C12 O5 V2 125.6(3) . .
V1 O5 V2 109.10(12) . .
C13 O7 V2 130.8(3) . .
C11 N2 C7 117.3(3) . .
C11 N2 V2 127.6(2) . 3_577
C7 N2 V2 115.0(2) . 3_577
C1 N1 C5 117.6(4) . .
C1 N1 V1 122.5(3) . .
C5 N1 V1 119.9(2) . .
N1 C5 C4 124.2(3) . .
N1 C5 C6 113.2(3) . .
C4 C5 C6 122.6(3) . .
N2 C11 C10 120.7(3) . .
N2 C11 H11 119.6 . .
C10 C11 H11 119.6 . .
C8 C9 C10 118.5(4) . .
C8 C9 H9 120.8 . .
C10 C9 H9 120.8 . .
C11 C10 C9 121.3(3) . .
C11 C10 H10 119.3 . .
C9 C10 H10 119.3 . .
C3 C4 C5 117.9(4) . .
C3 C4 H4 121.1 . .
C5 C4 H4 121.1 . .
C1 C2 C3 121.6(4) . .
C1 C2 H2 119.2 . .
C3 C2 H2 119.2 . .
N1 C1 C2 120.6(4) . .
N1 C1 H1 119.7 . .
C2 C1 H1 119.7 . .
O2 C6 O1 113.9(3) . .
O2 C6 C7 107.2(2) . .
O1 C6 C7 110.1(3) . .
O2 C6 C5 108.2(3) . .
O1 C6 C5 106.5(3) . .
C7 C6 C5 110.9(3) . .
N2 C7 C8 125.0(3) . .
N2 C7 C6 113.9(3) . .
C8 C7 C6 121.1(3) . .
C9 C8 C7 117.0(3) . .
C9 C8 H8 121.5 . .
C7 C8 H8 121.5 . .
C4 C3 C2 118.1(4) . .
C4 C3 H3 121.0 . .
C2 C3 H3 121.0 . .
O5 C12 H12A 109.5 . .
O5 C12 H12B 109.5 . .
H12A C12 H12B 109.5 . .
O5 C12 H12C 109.5 . .
H12A C12 H12C 109.5 . .
H12B C12 H12C 109.5 . .
O7 C13 H13A 109.5 . .
O7 C13 H13B 109.5 . .
H13A C13 H13B 109.5 . .
O7 C13 H13C 109.5 . .
H13A C13 H13C 109.5 . .
H13B C13 H13C 109.5 . .

loop_
_geom_bond_atom_site_label_1
_geom_bond_atom_site_label_2
_geom_bond_distance
_geom_bond_site_symmetry_2
V1 O4 1.568(3) .
V1 O3 1.601(3) .
V1 O5 1.930(3) .
V1 O1 1.973(2) .
V1 N1 2.111(3) .
V2 O6 1.578(3) .
V2 O7 1.739(3) .
V2 O2 1.868(2) 3_577
V2 O5 1.965(3) .
V2 O1 2.170(2) .
V2 N2 2.188(3) 3_577
O1 C6 1.409(4) .
O2 C6 1.393(4) .
O2 V2 1.868(2) 3_577
O5 C12 1.442(5) .
O7 C13 1.423(5) .
N2 C11 1.314(4) .
N2 C7 1.359(4) .
N2 V2 2.188(3) 3_577
N1 C1 1.332(5) .
N1 C5 1.353(4) .
C5 C4 1.377(5) .
C5 C6 1.511(4) .
C11 C10 1.359(5) .
C11 H11 0.9300 .
C9 C8 1.348(5) .
C9 C10 1.396(5) .
C9 H9 0.9300 .
C10 H10 0.9300 .
C4 C3 1.357(5) .
C4 H4 0.9300 .
C2 C1 1.368(7) .
C2 C3 1.389(6) .
C2 H2 0.9300 .
C1 H1 0.9300 .
C6 C7 1.477(4) .
C7 C8 1.363(5) .
C8 H8 0.9300 .
C3 H3 0.9300 .
C12 H12A 0.9600 .
C12 H12B 0.9600 .
C12 H12C 0.9600 .
C13 H13A 0.9600 .
C13 H13B 0.9600 .
C13 H13C 0.9600 .

loop_
_geom_torsion_atom_site_label_1
_geom_torsion_atom_site_label_2
_geom_torsion_atom_site_label_3
_geom_torsion_atom_site_label_4
_geom_torsion
_geom_torsion_site_symmetry_1
O4 V1 O1 C6 -83.0(3) .
O3 V1 O1 C6 90.6(3) .
O5 V1 O1 C6 -172.4(3) .
N1 V1 O1 C6 -5.0(2) .
O4 V1 O1 V2 105.0(2) .
O3 V1 O1 V2 -81.40(17) .
O5 V1 O1 V2 15.63(10) .
N1 V1 O1 V2 -177.01(12) .
O6 V2 O1 C6 149.5(4) .
O7 V2 O1 C6 -91.7(3) .
O2 V2 O1 C6 5.9(3) 3_577
O5 V2 O1 C6 173.0(3) .
N2 V2 O1 C6 79.4(3) 3_577
O6 V2 O1 V1 -39.3(4) .
O7 V2 O1 V1 79.54(12) .
O2 V2 O1 V1 177.11(10) 3_577
O5 V2 O1 V1 -15.77(10) .
N2 V2 O1 V1 -109.38(11) 3_577
O4 V1 O5 C12 50.2(4) .
O3 V1 O5 C12 -61.4(4) .
O1 V1 O5 C12 -175.9(3) .
N1 V1 O5 C12 161.5(3) .
O4 V1 O5 V2 -151.90(19) .
O3 V1 O5 V2 96.48(18) .
O1 V1 O5 V2 -18.07(12) .
N1 V1 O5 V2 -40.6(3) .
O6 V2 O5 C12 -14.1(4) .
O7 V2 O5 C12 85.3(3) .
O2 V2 O5 C12 -153.9(3) 3_577
O1 V2 O5 C12 173.4(4) .
N2 V2 O5 C12 -107.4(3) 3_577
O6 V2 O5 V1 -170.68(15) .
O7 V2 O5 V1 -71.31(15) .
O2 V2 O5 V1 49.5(3) 3_577
O1 V2 O5 V1 16.84(11) .
N2 V2 O5 V1 96.02(13) 3_577
O6 V2 O7 C13 9.0(4) .
O2 V2 O7 C13 117.3(4) 3_577
O5 V2 O7 C13 -83.6(4) .
O1 V2 O7 C13 -154.1(4) .
N2 V2 O7 C13 165.3(4) 3_577
O4 V1 N1 C1 -39.8(3) .
O3 V1 N1 C1 70.1(3) .
O5 V1 N1 C1 -152.8(3) .
O1 V1 N1 C1 -175.6(3) .
O4 V1 N1 C5 139.0(3) .
O3 V1 N1 C5 -111.2(3) .
O5 V1 N1 C5 26.0(4) .
O1 V1 N1 C5 3.2(2) .
C1 N1 C5 C4 -2.0(5) .
V1 N1 C5 C4 179.2(3) .
C1 N1 C5 C6 177.4(3) .
V1 N1 C5 C6 -1.4(4) .
C7 N2 C11 C10 1.5(5) .
V2 N2 C11 C10 -175.2(3) 3_577
N2 C11 C10 C9 0.4(6) .
C8 C9 C10 C11 -2.1(6) .
N1 C5 C4 C3 0.4(5) .
C6 C5 C4 C3 -179.0(3) .
C5 N1 C1 C2 2.1(6) .
V1 N1 C1 C2 -179.1(3) .
C3 C2 C1 N1 -0.8(7) .
V2 O2 C6 O1 133.7(2) 3_577
V2 O2 C6 C7 11.6(3) 3_577
V2 O2 C6 C5 -108.1(3) 3_577
V1 O1 C6 O2 124.7(2) .
V2 O1 C6 O2 -66.1(3) .
V1 O1 C6 C7 -114.8(2) .
V2 O1 C6 C7 54.4(3) .
V1 O1 C6 C5 5.5(3) .
V2 O1 C6 C5 174.72(19) .
N1 C5 C6 O2 -125.0(3) .
C4 C5 C6 O2 54.4(4) .
N1 C5 C6 O1 -2.1(4) .
C4 C5 C6 O1 177.3(3) .
N1 C5 C6 C7 117.7(3) .
C4 C5 C6 C7 -62.9(4) .
C11 N2 C7 C8 -2.0(5) .
V2 N2 C7 C8 175.1(3) 3_577
C11 N2 C7 C6 178.7(3) .
V2 N2 C7 C6 -4.2(3) 3_577
O2 C6 C7 N2 -2.9(3) .
O1 C6 C7 N2 -127.4(3) .
C5 C6 C7 N2 115.0(3) .
O2 C6 C7 C8 177.8(3) .
O1 C6 C7 C8 53.4(4) .
C5 C6 C7 C8 -64.3(4) .
C10 C9 C8 C7 1.6(5) .
N2 C7 C8 C9 0.4(5) .
C6 C7 C8 C9 179.6(3) .
C5 C4 C3 C2 1.0(6) .
C1 C2 C3 C4 -0.8(6) .
